data_1517624
loop_
_publ_author_name
'Jeffrey S. Ovens'
'Kimberley N. Truong'
'Daniel B. Leznoff'

_publ_section_title
;
 Targeting [AuCl2(CN)2]- units as halophilic building blocks in
 coordination polymers
;
_journal_name_full
;
Inorganica Chimica Acta
;
_journal_page_first 127
_journal_page_last 135
_journal_volume 403
_journal_year 2013
_chemical_formula_moiety 'C32 H24 Au2 Cl4 Cu1 N8'
_chemical_formula_sum 'C32 H24 Au2 Cl4 Cu N8'
_chemical_formula_weight 1119.89
_chemical_name_systematic ?
_space_group_IT_number 2
_symmetry_cell_setting triclinic
_symmetry_space_group_name_Hall '-P 1'
_symmetry_space_group_name_H-M 'P -1'
_atom_sites_solution_hydrogens geom
_atom_sites_solution_primary direct
_cell_angle_alpha 96.691(5)
_cell_angle_beta 104.985(5)
_cell_angle_gamma 105.427(5)
_cell_formula_units_Z 2
_cell_length_a 10.2610(8)
_cell_length_b 10.7330(9)
_cell_length_c 17.0463(14)
_cell_measurement_reflns_used 8313
_cell_measurement_temperature 296(2)
_cell_measurement_theta_max 27.90
_cell_measurement_theta_min 2.45
_cell_volume 1713.2(3)
_computing_cell_refinement 'Bruker SAINT'
_computing_data_collection 'Bruker APEX2'
_computing_data_reduction 'Bruker SAINT'
_computing_structure_solution
; 
 SIR92 (Altomare et al, 1994)
 CRYSTALS (Watkin, 1988) 
;
_diffrn_ambient_temperature 296(2)
_diffrn_measured_fraction_theta_full 0.997
_diffrn_measured_fraction_theta_max 0.992
_diffrn_measurement_device_type 'Bruker APEX-II CCD'
_diffrn_measurement_method '\w scans'
_diffrn_radiation_monochromator graphite
_diffrn_radiation_type 'Mo K\a'
_diffrn_radiation_wavelength 0.71073
_diffrn_reflns_av_R_equivalents 0.053
_diffrn_reflns_limit_h_max 13
_diffrn_reflns_limit_h_min -13
_diffrn_reflns_limit_k_max 14
_diffrn_reflns_limit_k_min -14
_diffrn_reflns_limit_l_max 22
_diffrn_reflns_limit_l_min -22
_diffrn_reflns_number 24506
_diffrn_reflns_theta_full 27.656
_diffrn_reflns_theta_max 28.220
_diffrn_reflns_theta_min 2.009
_exptl_absorpt_coefficient_mu 9.506
_exptl_absorpt_correction_T_max 0.7457
_exptl_absorpt_correction_T_min 0.5095
_exptl_absorpt_correction_type multi-scan
_exptl_crystal_colour green
_exptl_crystal_density_diffrn 2.171
_exptl_crystal_description plate
_exptl_crystal_F_000 1054
_exptl_crystal_size_max 0.195
_exptl_crystal_size_mid 0.099
_exptl_crystal_size_min 0.037
_refine_diff_density_max 0.77
_refine_diff_density_min -0.85
_refine_ls_extinction_method None
_refine_ls_goodness_of_fit_ref 1.0722
_refine_ls_matrix_type full
_refine_ls_number_parameters 443
_refine_ls_number_reflns 5365
_refine_ls_number_restraints 0
_refine_ls_R_factor_all 0.0673
_refine_ls_R_factor_gt 0.0373
_refine_ls_shift/su_max 0.0009615
_refine_ls_structure_factor_coef F
_refine_ls_weighting_details
;
 Method= Modified Sheldrick 
 w=1/[\s^2^(F) + ( 0.01P)^2^ + 0.00P] 
 ,where P=(max(Fo,0) + 2Fc)/3 
;
_refine_ls_weighting_scheme calc
_refine_ls_wR_factor_all 0.0544
_refine_ls_wR_factor_gt 0.0301
_refine_ls_wR_factor_ref 0.0293
_reflns_limit_h_max 12
_reflns_limit_h_min -13
_reflns_limit_k_max 14
_reflns_limit_k_min -14
_reflns_limit_l_max 22
_reflns_limit_l_min 0
_reflns_number_gt 5656
_reflns_number_total 8396
_reflns_threshold_expression I>2.0\s(I)
_cod_data_source_file ICA-2013-403-127-135-3.cif
_cod_data_source_block Cu_Me2phen_Au3Cl-3
_cod_depositor_comments
;
The following automatic conversions were performed:

'_exptl_absorpt_correction_type' value 'Multi-scan' changed to
'multi-scan' according to the built-in table from CIF Core dictionary
named 'cif_core.dic' version 2.4.1 from 2010-06-29.

Automatic conversion script
Id: cif_fix_values 2281 2013-09-26 08:29:07Z andrius 
;
_cod_original_formula_sum 'C32 H24 Au2 Cl4 Cu1 N8'
_cod_database_code 1517624

loop_
_symmetry_equiv_pos_as_xyz
x,y,z
-x,-y,-z

loop_
_atom_site_label
_atom_site_type_symbol
_atom_site_fract_x
_atom_site_fract_y
_atom_site_fract_z
_atom_site_U_iso_or_equiv
_atom_site_occupancy
_atom_site_adp_type
_atom_site_refinement_flags_posn
Au1 Au 0.5000 0.5000 0.5000 0.0408 1.0000 Uani S
Au2 Au 1.0000 0.5000 1.0000 0.0414 1.0000 Uani S
Au3 Au 0.85766(3) 0.50517(2) 0.749325(16) 0.0367 1.0000 Uani .
Cu1 Cu 0.39849(8) 0.15180(7) 0.73699(5) 0.0349 1.0000 Uani .
Cl1 Cl 0.6036(2) 0.59600(19) 0.63679(11) 0.0593 1.0000 Uani .
Cl2 Cl 1.1706(2) 0.5134(2) 0.93568(14) 0.0747 1.0000 Uani .
Cl3 Cl 0.8231(2) 0.63215(19) 0.85425(12) 0.0603 1.0000 Uani .
Cl4 Cl 0.90089(19) 0.37834(18) 0.64825(13) 0.0627 1.0000 Uani .
N1 N 0.5266(7) 0.2257(7) 0.5303(4) 0.0676 1.0000 Uani .
N2 N 0.8538(7) 0.2072(7) 0.9040(4) 0.0688 1.0000 Uani .
N3 N 1.0887(7) 0.7481(6) 0.7335(4) 0.0695 1.0000 Uani .
N4 N 0.5957(6) 0.2735(5) 0.7496(4) 0.0473 1.0000 Uani .
N5 N 0.3429(5) 0.3151(5) 0.7285(3) 0.0345 1.0000 Uani .
N6 N 0.2650(5) 0.0982(5) 0.6082(3) 0.0336 1.0000 Uani .
N7 N 0.2695(5) 0.0699(5) 0.8075(3) 0.0358 1.0000 Uani .
N8 N 0.4847(5) 0.0107(5) 0.7667(3) 0.0384 1.0000 Uani .
C1 C 0.5203(7) 0.3234(8) 0.5213(4) 0.0453 1.0000 Uani .
C2 C 0.9059(7) 0.3117(7) 0.9384(4) 0.0448 1.0000 Uani .
C3 C 1.0081(7) 0.6596(7) 0.7413(4) 0.0447 1.0000 Uani .
C4 C 0.6951(7) 0.3533(6) 0.7514(4) 0.0419 1.0000 Uani .
C11 C 0.2362(6) 0.2081(6) 0.5857(4) 0.0328 1.0000 Uani .
C12 C 0.2226(7) -0.0110(6) 0.5507(4) 0.0420 1.0000 Uani .
C13 C 0.2463(7) -0.1328(6) 0.5751(5) 0.0532 1.0000 Uani .
C14 C 0.1558(7) -0.0113(8) 0.4679(5) 0.0515 1.0000 Uani .
C15 C 0.1297(7) 0.0977(9) 0.4450(5) 0.0579 1.0000 Uani .
C16 C 0.1660(7) 0.2130(7) 0.5043(4) 0.0430 1.0000 Uani .
C17 C 0.1411(7) 0.3329(8) 0.4872(5) 0.0559 1.0000 Uani .
C18 C 0.1767(7) 0.4387(8) 0.5462(5) 0.0571 1.0000 Uani .
C19 C 0.2446(7) 0.4373(6) 0.6300(5) 0.0447 1.0000 Uani .
C20 C 0.2833(8) 0.5427(7) 0.6971(6) 0.0590 1.0000 Uani .
C21 C 0.3462(8) 0.5328(7) 0.7745(6) 0.0587 1.0000 Uani .
C22 C 0.3787(7) 0.4186(6) 0.7901(5) 0.0464 1.0000 Uani .
C23 C 0.4539(8) 0.4082(7) 0.8758(5) 0.0636 1.0000 Uani .
C24 C 0.2768(6) 0.3230(6) 0.6505(4) 0.0365 1.0000 Uani .
C31 C 0.3319(6) -0.0068(5) 0.8516(4) 0.0367 1.0000 Uani .
C32 C 0.1523(7) 0.0898(6) 0.8200(4) 0.0424 1.0000 Uani .
C33 C 0.0729(7) 0.1635(7) 0.7686(5) 0.0544 1.0000 Uani .
C34 C 0.0998(8) 0.0369(7) 0.8831(4) 0.0532 1.0000 Uani .
C35 C 0.1660(8) -0.0360(7) 0.9284(5) 0.0554 1.0000 Uani .
C36 C 0.2848(7) -0.0627(6) 0.9141(4) 0.0450 1.0000 Uani .
C37 C 0.3540(8) -0.1434(7) 0.9561(5) 0.0554 1.0000 Uani .
C38 C 0.4639(8) -0.1701(6) 0.9385(5) 0.0550 1.0000 Uani .
C39 C 0.5142(7) -0.1185(6) 0.8743(5) 0.0470 1.0000 Uani .
C40 C 0.6220(8) -0.1493(7) 0.8472(5) 0.0576 1.0000 Uani .
C41 C 0.6551(8) -0.1043(7) 0.7822(5) 0.0595 1.0000 Uani .
C42 C 0.5851(7) -0.0243(6) 0.7408(4) 0.0449 1.0000 Uani .
C43 C 0.6193(8) 0.0207(7) 0.6662(5) 0.0598 1.0000 Uani .
C44 C 0.4481(6) -0.0383(6) 0.8320(4) 0.0366 1.0000 Uani .
H131 H 0.3375 -0.1351 0.5720 0.097(16) 1.0000 Uiso R
H132 H 0.2430 -0.1340 0.6307 0.096(16) 1.0000 Uiso R
H133 H 0.1752 -0.2086 0.5378 0.097(16) 1.0000 Uiso R
H141 H 0.1290 -0.0886 0.4283 0.024(15) 1.0000 Uiso R
H151 H 0.0872 0.0973 0.3899 0.034(17) 1.0000 Uiso R
H171 H 0.0975 0.3369 0.4324 0.041(18) 1.0000 Uiso R
H181 H 0.1580 0.5156 0.5330 0.046(19) 1.0000 Uiso R
H201 H 0.2655 0.6209 0.6869 0.036(16) 1.0000 Uiso R
H211 H 0.3690 0.6025 0.8189 0.06(2) 1.0000 Uiso R
H231 H 0.5121 0.3524 0.8729 0.16(3) 1.0000 Uiso R
H232 H 0.3853 0.3713 0.9024 0.16(3) 1.0000 Uiso R
H233 H 0.5114 0.4945 0.9067 0.16(3) 1.0000 Uiso R
H331 H 0.0827 0.1499 0.7140 0.069(13) 1.0000 Uiso R
H332 H 0.1106 0.2559 0.7933 0.069(13) 1.0000 Uiso R
H333 H -0.0257 0.1325 0.7651 0.069(13) 1.0000 Uiso R
H341 H 0.0191 0.0521 0.8919 0.10(3) 1.0000 Uiso R
H351 H 0.1319 -0.0687 0.9704 0.06(2) 1.0000 Uiso R
H371 H 0.3225 -0.1790 0.9977 0.08(3) 1.0000 Uiso R
H381 H 0.5103 -0.2219 0.9679 0.05(2) 1.0000 Uiso R
H401 H 0.6713 -0.2003 0.8755 0.048(19) 1.0000 Uiso R
H411 H 0.7257 -0.1274 0.7639 0.07(2) 1.0000 Uiso R
H431 H 0.5499 0.0591 0.6390 0.101(17) 1.0000 Uiso R
H432 H 0.7112 0.0855 0.6837 0.101(17) 1.0000 Uiso R
H433 H 0.6187 -0.0535 0.6284 0.101(17) 1.0000 Uiso R

loop_
_atom_site_aniso_label
_atom_site_aniso_U_11
_atom_site_aniso_U_22
_atom_site_aniso_U_33
_atom_site_aniso_U_23
_atom_site_aniso_U_13
_atom_site_aniso_U_12
Au1 0.0313(2) 0.0539(2) 0.0365(2) 0.00951(18) 0.01130(18) 0.01086(17)
Au2 0.0456(2) 0.0433(2) 0.0414(2) 0.01431(18) 0.01901(19) 0.01556(18)
Au3 0.03171(15) 0.03588(14) 0.04128(17) 0.00874(12) 0.01092(12) 0.00810(11)
Cu1 0.0325(4) 0.0345(4) 0.0372(5) 0.0069(4) 0.0116(4) 0.0087(3)
Cl1 0.0590(12) 0.0759(13) 0.0367(11) 0.0026(10) 0.0062(9) 0.0223(10)
Cl2 0.0756(14) 0.0722(13) 0.0918(17) 0.0141(12) 0.0568(14) 0.0186(11)
Cl3 0.0686(13) 0.0680(12) 0.0517(12) 0.0074(10) 0.0190(10) 0.0343(10)
Cl4 0.0551(12) 0.0573(11) 0.0719(14) -0.0064(10) 0.0302(11) 0.0083(9)
N1 0.069(5) 0.063(4) 0.083(6) 0.023(4) 0.031(4) 0.028(4)
N2 0.086(5) 0.054(4) 0.057(5) 0.006(4) 0.020(4) 0.010(4)
N3 0.071(5) 0.053(4) 0.062(5) 0.003(3) 0.018(4) -0.012(4)
N4 0.037(3) 0.046(3) 0.060(4) 0.014(3) 0.018(3) 0.011(3)
N5 0.032(3) 0.029(3) 0.037(3) 0.000(2) 0.012(3) 0.002(2)
N6 0.027(3) 0.035(3) 0.039(3) 0.004(3) 0.014(3) 0.007(2)
N7 0.033(3) 0.033(3) 0.037(3) 0.007(3) 0.009(3) 0.005(2)
N8 0.029(3) 0.037(3) 0.044(4) 0.003(3) 0.009(3) 0.008(2)
C1 0.035(4) 0.059(5) 0.037(4) 0.006(4) 0.010(3) 0.008(4)
C2 0.042(4) 0.056(5) 0.041(5) 0.015(4) 0.019(4) 0.015(4)
C3 0.040(4) 0.042(4) 0.043(4) 0.001(3) 0.006(4) 0.006(3)
C4 0.038(4) 0.044(4) 0.048(5) 0.013(3) 0.015(4) 0.016(3)
C11 0.023(3) 0.047(4) 0.029(4) 0.011(3) 0.011(3) 0.007(3)
C12 0.031(4) 0.049(4) 0.040(5) 0.000(3) 0.012(3) 0.004(3)
C13 0.051(5) 0.037(4) 0.063(5) -0.005(4) 0.017(4) 0.005(3)
C14 0.044(4) 0.060(5) 0.039(5) -0.009(4) 0.016(4) 0.002(4)
C15 0.040(4) 0.098(7) 0.025(5) 0.006(4) 0.006(4) 0.009(4)
C16 0.031(4) 0.062(5) 0.039(4) 0.019(4) 0.015(3) 0.009(3)
C17 0.038(4) 0.086(6) 0.051(5) 0.037(5) 0.015(4) 0.020(4)
C18 0.048(5) 0.066(5) 0.070(6) 0.033(5) 0.022(5) 0.026(4)
C19 0.039(4) 0.037(4) 0.071(6) 0.021(4) 0.029(4) 0.015(3)
C20 0.057(5) 0.036(4) 0.097(7) 0.018(5) 0.036(5) 0.020(4)
C21 0.056(5) 0.042(5) 0.073(6) -0.006(4) 0.031(5) 0.004(4)
C22 0.045(4) 0.038(4) 0.056(5) -0.001(4) 0.024(4) 0.007(3)
C23 0.053(5) 0.070(5) 0.049(5) -0.017(4) 0.004(4) 0.011(4)
C24 0.025(3) 0.044(4) 0.043(4) 0.010(3) 0.018(3) 0.007(3)
C31 0.037(4) 0.025(3) 0.037(4) 0.002(3) 0.004(3) 0.000(3)
C32 0.038(4) 0.042(4) 0.044(4) -0.001(3) 0.016(3) 0.008(3)
C33 0.036(4) 0.067(5) 0.062(5) 0.016(4) 0.018(4) 0.015(4)
C34 0.054(5) 0.062(5) 0.049(5) 0.015(4) 0.029(4) 0.012(4)
C35 0.064(5) 0.057(5) 0.043(5) 0.012(4) 0.026(4) 0.004(4)
C36 0.051(5) 0.041(4) 0.039(4) 0.012(3) 0.010(4) 0.008(3)
C37 0.062(5) 0.042(4) 0.047(5) 0.003(4) 0.011(4) 0.001(4)
C38 0.068(5) 0.033(4) 0.055(5) 0.011(4) 0.004(4) 0.012(4)
C39 0.046(4) 0.030(4) 0.054(5) 0.003(3) 0.005(4) 0.006(3)
C40 0.058(5) 0.039(4) 0.076(6) 0.006(4) 0.013(5) 0.024(4)
C41 0.054(5) 0.047(4) 0.082(7) -0.002(4) 0.028(5) 0.021(4)
C42 0.038(4) 0.036(4) 0.057(5) 0.000(3) 0.016(4) 0.008(3)
C43 0.052(5) 0.068(5) 0.070(6) 0.006(4) 0.036(4) 0.022(4)
C44 0.034(4) 0.030(3) 0.036(4) 0.003(3) 0.003(3) 0.001(3)

loop_
_atom_type_symbol
_atom_type_scat_dispersion_real
_atom_type_scat_dispersion_imag
_atom_type_scat_Cromer_Mann_a1
_atom_type_scat_Cromer_Mann_b1
_atom_type_scat_Cromer_Mann_a2
_atom_type_scat_Cromer_Mann_b2
_atom_type_scat_Cromer_Mann_a3
_atom_type_scat_Cromer_Mann_b3
_atom_type_scat_Cromer_Mann_a4
_atom_type_scat_Cromer_Mann_b4
_atom_type_scat_Cromer_Mann_c
_atom_type_scat_source
C 0.0033 0.0016 2.3100 20.8439 1.0200 10.2075 1.5886 0.5687 0.8650 51.6512 0.2156 'International Tables Vol C 4.2.6.8 and 6.1.1.4'
H 0.0000 0.0000 0.4930 10.5109 0.3229 26.1257 0.1402 3.1424 0.0408 57.7998 0.0030 'International Tables Vol C 4.2.6.8 and 6.1.1.4'
N 0.0061 0.0033 12.2126 0.0057 3.1322 9.8933 2.0125 28.9975 1.1663 0.5826 -11.5290 'International Tables Vol C 4.2.6.8 and 6.1.1.4'
Cl 0.1484 0.1585 11.4604 0.0104 7.1964 1.1662 6.2556 18.5194 1.6455 47.7784 -9.5574 'International Tables Vol C 4.2.6.8 and 6.1.1.4'
Cu 0.3201 1.2651 13.3380 3.5828 7.1676 0.2470 5.6158 11.3966 1.6735 64.8126 1.1910 'International Tables Vol C 4.2.6.8 and 6.1.1.4'
Au -2.0133 8.8022 16.8819 0.4611 18.5913 8.6216 25.5582 1.4826 5.8600 36.3956 12.0658 'International Tables Vol C 4.2.6.8 and 6.1.1.4'

loop_
_geom_angle_atom_site_label_1
_geom_angle_site_symmetry_1
_geom_angle_atom_site_label_2
_geom_angle_atom_site_label_3
_geom_angle_site_symmetry_3
_geom_angle
_geom_angle_publ_flag
Cl1 2_666 Au1 C1 2_666 92.0(2) yes
Cl1 2_666 Au1 Cl1 . 179.995 yes
C1 2_666 Au1 Cl1 . 88.0(2) yes
Cl1 2_666 Au1 C1 . 88.0(2) yes
C1 2_666 Au1 C1 . 179.994 yes
Cl1 . Au1 C1 . 92.0(2) yes
Cl2 2_767 Au2 C2 2_767 88.61(18) yes
Cl2 2_767 Au2 Cl3 2_767 90.08(7) yes
C2 2_767 Au2 Cl3 2_767 95.4(2) yes
Cl2 2_767 Au2 Cl2 . 179.995 yes
C2 2_767 Au2 Cl2 . 91.39(18) yes
Cl3 2_767 Au2 Cl2 . 89.92(7) yes
Cl2 2_767 Au2 Cl3 . 89.92(7) yes
C2 2_767 Au2 Cl3 . 84.6(2) yes
Cl3 2_767 Au2 Cl3 . 179.997 yes
Cl2 . Au2 Cl3 . 90.08(7) yes
Cl2 2_767 Au2 C2 . 91.39(18) yes
C2 2_767 Au2 C2 . 179.994 yes
Cl3 2_767 Au2 C2 . 84.6(2) yes
Cl2 . Au2 C2 . 88.61(18) yes
Cl3 . Au2 C2 . 95.4(2) yes
Cl1 . Au3 Cl2 . 159.03(4) yes
Cl1 . Au3 Cl3 . 82.34(6) yes
Cl2 . Au3 Cl3 . 78.28(6) yes
Cl1 . Au3 Cl4 . 99.99(6) yes
Cl2 . Au3 Cl4 . 99.34(6) yes
Cl3 . Au3 Cl4 . 177.61(7) yes
Cl1 . Au3 C3 . 93.0(2) yes
Cl2 . Au3 C3 . 79.1(2) yes
Cl3 . Au3 C3 . 89.8(2) yes
Cl4 . Au3 C3 . 89.46(19) yes
Cl1 . Au3 C4 . 82.78(19) yes
Cl2 . Au3 C4 . 105.03(19) yes
Cl3 . Au3 C4 . 90.07(19) yes
Cl4 . Au3 C4 . 90.79(18) yes
C3 . Au3 C4 . 175.7(3) yes
N4 . Cu1 N5 . 83.7(2) yes
N4 . Cu1 N6 . 111.6(2) yes
N5 . Cu1 N6 . 80.7(2) yes
N4 . Cu1 N7 . 141.5(2) yes
N5 . Cu1 N7 . 98.34(19) yes
N6 . Cu1 N7 . 106.60(18) yes
N4 . Cu1 N8 . 88.9(2) yes
N5 . Cu1 N8 . 168.2(2) yes
N6 . Cu1 N8 . 110.69(19) yes
N7 . Cu1 N8 . 81.7(2) yes
N4 . Cu1 C24 . 89.79(19) yes
N5 . Cu1 C24 . 25.81(18) yes
N6 . Cu1 C24 . 55.36(18) yes
N7 . Cu1 C24 . 108.67(18) yes
N8 . Cu1 C24 . 164.0(2) yes
N4 . Cu1 C31 . 124.5(2) yes
N5 . Cu1 C31 . 121.88(19) yes
N6 . Cu1 C31 . 120.08(17) yes
N7 . Cu1 C31 . 26.96(18) yes
N8 . Cu1 C31 . 55.90(19) yes
N4 . Cu1 C44 . 104.5(2) yes
N5 . Cu1 C44 . 147.88(19) yes
N6 . Cu1 C44 . 122.42(17) yes
N7 . Cu1 C44 . 55.97(19) yes
N8 . Cu1 C44 . 27.08(18) yes
C24 . Cu1 C31 . 135.58(17) yes
C24 . Cu1 C44 . 164.34(16) yes
C31 . Cu1 C44 . 29.28(17) yes
Au1 . Cl1 Au3 . 120.15(7) yes
Au1 . Cl1 Cl3 . 156.46(8) yes
Au3 . Cl1 Cl3 . 37.40(3) yes
Au2 . Cl2 Au3 . 80.71(6) yes
Au3 . Cl3 Au2 . 92.71(6) yes
Au3 . Cl3 Cl1 . 60.27(5) yes
Au2 . Cl3 Cl1 . 148.85(6) yes
Cu1 . N4 C4 . 169.7(6) yes
Cu1 . N5 C22 . 125.8(5) yes
Cu1 . N5 C24 . 114.3(4) yes
C22 . N5 C24 . 119.4(6) yes
Cu1 . N6 C11 . 108.1(4) yes
Cu1 . N6 C12 . 132.8(4) yes
C11 . N6 C12 . 118.7(6) yes
Cu1 . N7 C31 . 108.3(4) yes
Cu1 . N7 C32 . 132.3(4) yes
C31 . N7 C32 . 119.1(5) yes
Cu1 . N8 C42 . 128.6(4) yes
Cu1 . N8 C44 . 111.7(4) yes
C42 . N8 C44 . 118.8(6) yes
Au1 . C1 N1 . 177.3(7) yes
Au2 . C2 N2 . 179.8(6) yes
Au3 . C3 N3 . 176.6(7) yes
Au3 . C4 N4 . 174.0(6) yes
N6 . C11 C16 . 123.5(6) yes
N6 . C11 C24 . 117.3(6) yes
C16 . C11 C24 . 119.2(6) yes
N6 . C12 C13 . 119.3(6) yes
N6 . C12 C14 . 120.6(6) yes
C13 . C12 C14 . 120.2(6) yes
C12 . C13 H131 . 109.0 no
C12 . C13 H132 . 109.8 no
H131 . C13 H132 . 109.5 no
C12 . C13 H133 . 109.8 no
H131 . C13 H133 . 108.7 no
H132 . C13 H133 . 110.0 no
C12 . C14 C15 . 121.0(7) yes
C12 . C14 H141 . 119.1 no
C15 . C14 H141 . 120.0 no
C14 . C15 C16 . 120.3(7) yes
C14 . C15 H151 . 120.5 no
C16 . C15 H151 . 119.2 no
C11 . C16 C15 . 115.9(7) yes
C11 . C16 C17 . 119.1(7) yes
C15 . C16 C17 . 125.0(7) yes
C16 . C17 C18 . 122.3(8) yes
C16 . C17 H171 . 118.8 no
C18 . C17 H171 . 118.9 no
C17 . C18 C19 . 120.7(7) yes
C17 . C18 H181 . 120.1 no
C19 . C18 H181 . 119.2 no
C18 . C19 C20 . 125.0(7) yes
C18 . C19 C24 . 119.7(7) yes
C20 . C19 C24 . 115.2(7) yes
C19 . C20 C21 . 121.2(7) yes
C19 . C20 H201 . 118.7 no
C21 . C20 H201 . 120.0 no
C20 . C21 C22 . 120.6(7) yes
C20 . C21 H211 . 120.6 no
C22 . C21 H211 . 118.8 no
C21 . C22 N5 . 120.5(7) yes
C21 . C22 C23 . 121.1(7) yes
N5 . C22 C23 . 118.4(6) yes
C22 . C23 H231 . 109.7 no
C22 . C23 H232 . 109.3 no
H231 . C23 H232 . 109.3 no
C22 . C23 H233 . 109.2 no
H231 . C23 H233 . 110.0 no
H232 . C23 H233 . 109.4 no
C11 . C24 C19 . 119.0(6) yes
C11 . C24 N5 . 118.0(6) yes
C19 . C24 N5 . 123.0(6) yes
C11 . C24 Cu1 . 78.5(4) yes
C19 . C24 Cu1 . 161.9(5) yes
N5 . C24 Cu1 . 39.9(3) yes
N7 . C31 Cu1 . 44.8(3) yes
N7 . C31 C36 . 123.6(6) yes
Cu1 . C31 C36 . 166.5(5) yes
N7 . C31 C44 . 118.8(6) yes
Cu1 . C31 C44 . 74.8(4) yes
C36 . C31 C44 . 117.6(6) yes
N7 . C32 C33 . 121.4(6) yes
N7 . C32 C34 . 120.0(7) yes
C33 . C32 C34 . 118.6(6) yes
C32 . C33 H331 . 109.0 no
C32 . C33 H332 . 109.4 no
H331 . C33 H332 . 109.8 no
C32 . C33 H333 . 109.9 no
H331 . C33 H333 . 109.4 no
H332 . C33 H333 . 109.4 no
C32 . C34 C35 . 120.1(7) yes
C32 . C34 H341 . 119.5 no
C35 . C34 H341 . 120.5 no
C34 . C35 C36 . 121.0(7) yes
C34 . C35 H351 . 119.5 no
C36 . C35 H351 . 119.5 no
C31 . C36 C35 . 116.1(7) yes
C31 . C36 C37 . 120.0(7) yes
C35 . C36 C37 . 123.9(7) yes
C36 . C37 C38 . 122.0(7) yes
C36 . C37 H371 . 119.2 no
C38 . C37 H371 . 118.8 no
C37 . C38 C39 . 120.4(7) yes
C37 . C38 H381 . 121.0 no
C39 . C38 H381 . 118.6 no
C38 . C39 C40 . 124.5(7) yes
C38 . C39 C44 . 118.8(6) yes
C40 . C39 C44 . 116.6(7) yes
C39 . C40 C41 . 120.5(7) yes
C39 . C40 H401 . 119.0 no
C41 . C40 H401 . 120.5 no
C40 . C41 C42 . 121.2(7) yes
C40 . C41 H411 . 119.6 no
C42 . C41 H411 . 119.2 no
C41 . C42 N8 . 120.0(6) yes
C41 . C42 C43 . 120.5(6) yes
N8 . C42 C43 . 119.5(6) yes
C42 . C43 H431 . 109.7 no
C42 . C43 H432 . 109.1 no
H431 . C43 H432 . 109.3 no
C42 . C43 H433 . 109.5 no
H431 . C43 H433 . 109.4 no
H432 . C43 H433 . 109.9 no
C31 . C44 C39 . 121.2(6) yes
C31 . C44 N8 . 115.9(6) yes
C39 . C44 N8 . 122.9(6) yes
C31 . C44 Cu1 . 76.0(4) yes
C39 . C44 Cu1 . 161.6(5) yes
N8 . C44 Cu1 . 41.2(3) yes

loop_
_geom_bond_atom_site_label_1
_geom_bond_atom_site_label_2
_geom_bond_site_symmetry_2
_geom_bond_distance
_geom_bond_publ_flag
Au1 Cl1 2_666 2.2813(18) yes
Au1 C1 2_666 2.024(8) yes
Au1 Cl1 . 2.2813(18) yes
Au1 C1 . 2.024(8) yes
Au2 Cl2 2_767 2.2770(17) yes
Au2 C2 2_767 2.016(8) yes
Au2 Cl3 2_767 3.3674(19) yes
Au2 Cl2 . 2.2770(17) yes
Au2 Cl3 . 3.3674(19) yes
Au2 C2 . 2.016(8) yes
Au3 Cl1 . 3.2604(19) yes
Au3 Cl2 . 3.863(2) yes
Au3 Cl3 . 2.2804(18) yes
Au3 Cl4 . 2.2777(17) yes
Au3 C3 . 1.988(7) yes
Au3 C4 . 2.010(7) yes
Cu1 N4 . 2.037(5) yes
Cu1 N5 . 1.991(5) yes
Cu1 N6 . 2.181(5) yes
Cu1 N7 . 2.102(5) yes
Cu1 N8 . 1.998(5) yes
Cu1 C24 . 2.830(7) yes
Cu1 C31 . 2.834(6) yes
Cu1 C44 . 2.818(6) yes
Cl1 Cl3 . 3.721(3) yes
N1 C1 . 1.094(8) yes
N2 C2 . 1.119(8) yes
N3 C3 . 1.128(7) yes
N4 C4 . 1.135(7) yes
N5 C22 . 1.335(7) yes
N5 C24 . 1.352(8) yes
N6 C11 . 1.363(7) yes
N6 C12 . 1.328(7) yes
N7 C31 . 1.353(7) yes
N7 C32 . 1.340(7) yes
N8 C42 . 1.341(7) yes
N8 C44 . 1.381(7) yes
C11 C16 . 1.403(8) yes
C11 C24 . 1.444(8) yes
C12 C13 . 1.478(9) yes
C12 C14 . 1.400(9) yes
C13 H131 . 0.958 no
C13 H132 . 0.958 no
C13 H133 . 0.960 no
C14 C15 . 1.345(10) yes
C14 H141 . 0.934 no
C15 C16 . 1.401(10) yes
C15 H151 . 0.927 no
C16 C17 . 1.425(10) yes
C17 C18 . 1.326(10) yes
C17 H171 . 0.937 no
C18 C19 . 1.422(10) yes
C18 H181 . 0.934 no
C19 C20 . 1.404(10) yes
C19 C24 . 1.411(8) yes
C20 C21 . 1.341(10) yes
C20 H201 . 0.931 no
C21 C22 . 1.390(10) yes
C21 H211 . 0.933 no
C22 C23 . 1.497(10) yes
C23 H231 . 0.958 no
C23 H232 . 0.958 no
C23 H233 . 0.958 no
C31 C36 . 1.411(8) yes
C31 C44 . 1.429(8) yes
C32 C33 . 1.481(9) yes
C32 C34 . 1.430(9) yes
C33 H331 . 0.961 no
C33 H332 . 0.961 no
C33 H333 . 0.961 no
C34 C35 . 1.350(10) yes
C34 H341 . 0.930 no
C35 C36 . 1.397(9) yes
C35 H351 . 0.939 no
C36 C37 . 1.405(9) yes
C37 C38 . 1.330(10) yes
C37 H371 . 0.933 no
C38 C39 . 1.433(9) yes
C38 H381 . 0.932 no
C39 C40 . 1.404(9) yes
C39 C44 . 1.386(9) yes
C40 C41 . 1.344(10) yes
C40 H401 . 0.933 no
C41 C42 . 1.401(10) yes
C41 H411 . 0.937 no
C42 C43 . 1.502(9) yes
C43 H431 . 0.960 no
C43 H432 . 0.959 no
C43 H433 . 0.961 no
